data_2220337
loop_
_publ_author_name
'Wang, Yong-Tao'
'Xia, Lin'
'Hu, Ai-Xi'
'Cao, Gao'
'Xu, Juan-Juan'

_publ_section_title
;
 2-Amino-4-<i>tert</i>-butyl-5-(4-chlorobenzyl)thiazole
;
_journal_coeditor_code SG2282
_journal_issue 12
_journal_name_full 'Acta Crystallographica Section E'
_journal_page_first o2350
_journal_paper_doi 10.1107/S160053680803715X
_journal_volume 64
_journal_year 2008
_chemical_formula_iupac 'C14 H17 Cl N2 S'
_chemical_formula_moiety 'C14 H17 Cl N2 S'
_chemical_formula_sum 'C14 H17 Cl N2 S'
_chemical_formula_weight 280.81
_chemical_melting_point 390
_chemical_name_systematic
;
2-Amino-4-<i>tert</i>-butyl-5-(4-chlorobenzyl)thiazole
;
_space_group_IT_number 15
_symmetry_cell_setting monoclinic
_symmetry_space_group_name_Hall '-C 2yc'
_symmetry_space_group_name_H-M 'C 1 2/c 1'
_atom_sites_solution_hydrogens geom
_atom_sites_solution_primary direct
_atom_sites_solution_secondary difmap
_audit_creation_method SHELXL-97
_cell_angle_alpha 90.00
_cell_angle_beta 98.5480(10)
_cell_angle_gamma 90.00
_cell_formula_units_Z 8
_cell_length_a 21.1775(13)
_cell_length_b 5.8544(4)
_cell_length_c 22.8193(14)
_cell_measurement_reflns_used 3521
_cell_measurement_temperature 173(2)
_cell_measurement_theta_max 26.93
_cell_measurement_theta_min 2.84
_cell_volume 2797.7(3)
_computing_cell_refinement 'SAINT-Plus (Bruker, 2003)'
_computing_data_collection 'SMART (Bruker, 2001)'
_computing_data_reduction 'SAINT-Plus (Bruker, 2003)'
_computing_molecular_graphics 'SHELXTL (Sheldrick, 2008)'
_computing_publication_material 'SHELXTL (Sheldrick, 2008)'
_computing_structure_refinement 'SHELXTL (Sheldrick, 2008)'
_computing_structure_solution 'SHELXTL (Sheldrick, 2008)'
_diffrn_ambient_temperature 173(2)
_diffrn_measured_fraction_theta_full 0.982
_diffrn_measured_fraction_theta_max 0.982
_diffrn_measurement_device_type 'Bruker SMART 1000 CCD'
_diffrn_measurement_method \w
_diffrn_radiation_monochromator graphite
_diffrn_radiation_source 'fine-focus sealed tube'
_diffrn_radiation_type MoK\a
_diffrn_radiation_wavelength 0.71073
_diffrn_reflns_av_R_equivalents 0.0215
_diffrn_reflns_av_sigmaI/netI 0.0297
_diffrn_reflns_limit_h_max 23
_diffrn_reflns_limit_h_min -26
_diffrn_reflns_limit_k_max 7
_diffrn_reflns_limit_k_min -5
_diffrn_reflns_limit_l_max 28
_diffrn_reflns_limit_l_min -19
_diffrn_reflns_number 6230
_diffrn_reflns_theta_full 25.99
_diffrn_reflns_theta_max 25.99
_diffrn_reflns_theta_min 1.80
_diffrn_standards_number 0
_exptl_absorpt_coefficient_mu 0.406
_exptl_absorpt_correction_T_max 0.9341
_exptl_absorpt_correction_T_min 0.8289
_exptl_absorpt_correction_type multi-scan
_exptl_absorpt_process_details '(SADABS; Sheldrick, 2004)'
_exptl_crystal_colour colourless
_exptl_crystal_density_diffrn 1.333
_exptl_crystal_density_method 'not measured'
_exptl_crystal_description block
_exptl_crystal_F_000 1184
_exptl_crystal_size_max 0.48
_exptl_crystal_size_mid 0.29
_exptl_crystal_size_min 0.17
_refine_diff_density_max 0.315
_refine_diff_density_min -0.321
_refine_ls_extinction_method none
_refine_ls_goodness_of_fit_ref 1.056
_refine_ls_hydrogen_treatment constr
_refine_ls_matrix_type full
_refine_ls_number_parameters 166
_refine_ls_number_reflns 2705
_refine_ls_number_restraints 0
_refine_ls_restrained_S_all 1.056
_refine_ls_R_factor_all 0.0502
_refine_ls_R_factor_gt 0.0387
_refine_ls_shift/su_max 0.001
_refine_ls_shift/su_mean 0.000
_refine_ls_structure_factor_coef Fsqd
_refine_ls_weighting_details 'calc w=1/[\s^2^(Fo^2^)+(0.0686P)^2^+2.6543P] where P=(Fo^2^+2Fc^2^)/3'
_refine_ls_weighting_scheme calc
_refine_ls_wR_factor_gt 0.1102
_refine_ls_wR_factor_ref 0.1196
_reflns_number_gt 2187
_reflns_number_total 2705
_reflns_threshold_expression I>2\s(I)
_cod_data_source_file sg2282.cif
_cod_data_source_block I
_cod_original_sg_symbol_H-M 'C 2/c'
_cod_database_code 2220337
_cod_database_fobs_code 2220337

loop_
_symmetry_equiv_pos_as_xyz
'x, y, z'
'-x, y, -z+1/2'
'x+1/2, y+1/2, z'
'-x+1/2, y+1/2, -z+1/2'
'-x, -y, -z'
'x, -y, z-1/2'
'-x+1/2, -y+1/2, -z'
'x+1/2, -y+1/2, z-1/2'

loop_
_atom_site_type_symbol
_atom_site_label
_atom_site_fract_x
_atom_site_fract_y
_atom_site_fract_z
_atom_site_U_iso_or_equiv
_atom_site_adp_type
_atom_site_calc_flag
_atom_site_refinement_flags
_atom_site_occupancy
Cl Cl1 0.13949(3) 0.57508(12) 0.24064(3) 0.0437(2) Uani d . 1
S S1 0.33404(2) 0.74487(9) -0.00369(2) 0.02787(18) Uani d . 1
C C1 0.40616(9) 0.8911(4) 0.00413(9) 0.0235(4) Uani d . 1
C C2 0.42658(10) 0.6258(3) 0.07470(8) 0.0228(4) Uani d . 1
C C3 0.36579(10) 0.5622(3) 0.05422(9) 0.0244(4) Uani d . 1
C C4 0.32309(10) 0.3710(4) 0.06838(9) 0.0284(5) Uani d . 1
H H4A 0.3504 0.2416 0.0845 0.034 Uiso calc R 1
H H4B 0.2975 0.3188 0.0309 0.034 Uiso calc R 1
C C5 0.27747(9) 0.4274(3) 0.11205(9) 0.0229(4) Uani d . 1
C C6 0.27927(11) 0.6335(4) 0.14241(9) 0.0301(5) Uani d . 1
H H6 0.3101 0.7454 0.1361 0.036 Uiso calc R 1
C C7 0.23707(11) 0.6786(4) 0.18159(10) 0.0309(5) Uani d . 1
H H7 0.2389 0.8202 0.2021 0.037 Uiso calc R 1
C C8 0.19240(10) 0.5176(4) 0.19071(9) 0.0287(5) Uani d . 1
C C9 0.18919(10) 0.3095(4) 0.16165(9) 0.0296(5) Uani d . 1
H H9 0.1587 0.1978 0.1687 0.036 Uiso calc R 1
C C10 0.23148(10) 0.2676(4) 0.12204(9) 0.0267(5) Uani d . 1
H H10 0.2291 0.1266 0.1012 0.032 Uiso calc R 1
C C11 0.47436(10) 0.5254(4) 0.12457(9) 0.0260(5) Uani d . 1
C C12 0.50271(12) 0.7208(4) 0.16519(10) 0.0359(6) Uani d . 1
H H12A 0.4687 0.7939 0.1833 0.054 Uiso calc R 1
H H12B 0.5224 0.8336 0.1418 0.054 Uiso calc R 1
H H12C 0.5351 0.6594 0.1964 0.054 Uiso calc R 1
C C13 0.52788(11) 0.4074(4) 0.09748(10) 0.0358(6) Uani d . 1
H H13A 0.5609 0.3542 0.1292 0.054 Uiso calc R 1
H H13B 0.5467 0.5160 0.0723 0.054 Uiso calc R 1
H H13C 0.5103 0.2768 0.0736 0.054 Uiso calc R 1
C C14 0.44542(13) 0.3499(5) 0.16253(11) 0.0425(6) Uani d . 1
H H14A 0.4077 0.4155 0.1763 0.064 Uiso calc R 1
H H14B 0.4770 0.3087 0.1968 0.064 Uiso calc R 1
H H14C 0.4330 0.2131 0.1388 0.064 Uiso calc R 1
N N1 0.44938(8) 0.8119(3) 0.04551(7) 0.0228(4) Uani d . 1
N N2 0.41428(9) 1.0743(3) -0.03037(8) 0.0289(4) Uani d . 1
H H2A 0.4509 1.1483 -0.0254 0.035 Uiso calc R 1
H H2B 0.3830 1.1191 -0.0577 0.035 Uiso calc R 1

loop_
_atom_site_aniso_label
_atom_site_aniso_U_11
_atom_site_aniso_U_22
_atom_site_aniso_U_33
_atom_site_aniso_U_12
_atom_site_aniso_U_13
_atom_site_aniso_U_23
Cl1 0.0357(3) 0.0626(4) 0.0359(3) 0.0072(3) 0.0153(3) -0.0044(3)
S1 0.0206(3) 0.0356(3) 0.0269(3) -0.0032(2) 0.0018(2) 0.0018(2)
C1 0.0205(10) 0.0295(11) 0.0213(10) -0.0018(8) 0.0060(8) -0.0023(8)
C2 0.0255(11) 0.0245(10) 0.0196(9) -0.0025(8) 0.0076(8) -0.0010(8)
C3 0.0265(11) 0.0249(11) 0.0227(10) -0.0026(8) 0.0062(8) -0.0009(8)
C4 0.0279(11) 0.0287(11) 0.0297(11) -0.0075(9) 0.0077(9) -0.0046(9)
C5 0.0219(10) 0.0246(10) 0.0217(10) -0.0012(8) 0.0016(8) 0.0023(8)
C6 0.0337(12) 0.0275(11) 0.0293(11) -0.0057(9) 0.0059(9) -0.0021(9)
C7 0.0348(12) 0.0293(11) 0.0280(11) 0.0008(10) 0.0033(9) -0.0067(9)
C8 0.0246(11) 0.0404(12) 0.0215(10) 0.0054(9) 0.0044(8) 0.0026(9)
C9 0.0246(11) 0.0363(12) 0.0280(11) -0.0025(9) 0.0045(9) 0.0040(9)
C10 0.0268(11) 0.0253(11) 0.0278(11) -0.0018(9) 0.0036(9) 0.0011(8)
C11 0.0283(11) 0.0275(11) 0.0223(10) 0.0000(9) 0.0043(8) 0.0049(8)
C12 0.0456(15) 0.0374(13) 0.0220(11) 0.0007(11) -0.0043(10) -0.0004(9)
C13 0.0376(13) 0.0377(13) 0.0319(12) 0.0090(10) 0.0049(10) 0.0052(10)
C14 0.0419(14) 0.0481(15) 0.0377(13) -0.0053(12) 0.0064(11) 0.0190(12)
N1 0.0222(9) 0.0263(9) 0.0204(8) -0.0008(7) 0.0044(7) 0.0030(7)
N2 0.0248(9) 0.0323(10) 0.0285(9) -0.0004(8) 0.0005(7) 0.0105(8)

loop_
_atom_type_symbol
_atom_type_description
_atom_type_scat_dispersion_real
_atom_type_scat_dispersion_imag
_atom_type_scat_source
C C 0.0033 0.0016 'International Tables Vol C Tables 4.2.6.8 and 6.1.1.4'
H H 0.0000 0.0000 'International Tables Vol C Tables 4.2.6.8 and 6.1.1.4'
N N 0.0061 0.0033 'International Tables Vol C Tables 4.2.6.8 and 6.1.1.4'
S S 0.1246 0.1234 'International Tables Vol C Tables 4.2.6.8 and 6.1.1.4'
Cl Cl 0.1484 0.1585 'International Tables Vol C Tables 4.2.6.8 and 6.1.1.4'

loop_
_geom_angle_atom_site_label_1
_geom_angle_atom_site_label_2
_geom_angle_atom_site_label_3
_geom_angle
C1 S1 C3 89.44(10)
N1 C1 N2 124.57(19)
N1 C1 S1 114.38(15)
N2 C1 S1 121.04(15)
C3 C2 N1 115.28(18)
C3 C2 C11 130.02(19)
N1 C2 C11 114.70(17)
C2 C3 C4 134.5(2)
C2 C3 S1 109.30(15)
C4 C3 S1 116.10(15)
C3 C4 C5 116.06(17)
C3 C4 H4A 108.3
C5 C4 H4A 108.3
C3 C4 H4B 108.3
C5 C4 H4B 108.3
H4A C4 H4B 107.4
C6 C5 C10 118.02(19)
C6 C5 C4 122.77(18)
C10 C5 C4 119.21(18)
C7 C6 C5 121.1(2)
C7 C6 H6 119.4
C5 C6 H6 119.4
C8 C7 C6 119.6(2)
C8 C7 H7 120.2
C6 C7 H7 120.2
C7 C8 C9 121.2(2)
C7 C8 Cl1 119.34(17)
C9 C8 Cl1 119.48(17)
C8 C9 C10 118.6(2)
C8 C9 H9 120.7
C10 C9 H9 120.7
C9 C10 C5 121.5(2)
C9 C10 H10 119.2
C5 C10 H10 119.2
C2 C11 C14 113.86(19)
C2 C11 C13 108.74(17)
C14 C11 C13 107.96(19)
C2 C11 C12 108.64(17)
C14 C11 C12 108.16(18)
C13 C11 C12 109.42(19)
C11 C12 H12A 109.5
C11 C12 H12B 109.5
H12A C12 H12B 109.5
C11 C12 H12C 109.5
H12A C12 H12C 109.5
H12B C12 H12C 109.5
C11 C13 H13A 109.5
C11 C13 H13B 109.5
H13A C13 H13B 109.5
C11 C13 H13C 109.5
H13A C13 H13C 109.5
H13B C13 H13C 109.5
C11 C14 H14A 109.5
C11 C14 H14B 109.5
H14A C14 H14B 109.5
C11 C14 H14C 109.5
H14A C14 H14C 109.5
H14B C14 H14C 109.5
C1 N1 C2 111.59(17)
C1 N2 H2A 120.0
C1 N2 H2B 120.0
H2A N2 H2B 120.0

loop_
_geom_bond_atom_site_label_1
_geom_bond_atom_site_label_2
_geom_bond_distance
Cl1 C8 1.746(2)
S1 C1 1.737(2)
S1 C3 1.754(2)
C1 N1 1.299(3)
C1 N2 1.356(3)
C2 C3 1.355(3)
C2 N1 1.400(3)
C2 C11 1.524(3)
C3 C4 1.504(3)
C4 C5 1.524(3)
C4 H4A 0.9900
C4 H4B 0.9900
C5 C6 1.389(3)
C5 C10 1.393(3)
C6 C7 1.380(3)
C6 H6 0.9500
C7 C8 1.373(3)
C7 H7 0.9500
C8 C9 1.383(3)
C9 C10 1.386(3)
C9 H9 0.9500
C10 H10 0.9500
C11 C14 1.530(3)
C11 C13 1.534(3)
C11 C12 1.537(3)
C12 H12A 0.9800
C12 H12B 0.9800
C12 H12C 0.9800
C13 H13A 0.9800
C13 H13B 0.9800
C13 H13C 0.9800
C14 H14A 0.9800
C14 H14B 0.9800
C14 H14C 0.9800
N2 H2A 0.8800
N2 H2B 0.8800

loop_
_geom_hbond_atom_site_label_D
_geom_hbond_atom_site_label_H
_geom_hbond_atom_site_label_A
_geom_hbond_site_symmetry_A
_geom_hbond_distance_DH
_geom_hbond_distance_HA
_geom_hbond_distance_DA
_geom_hbond_angle_DHA
N2 H2A N1 5_675 0.88 2.24 3.032(2) 149.8

loop_
_geom_torsion_atom_site_label_1
_geom_torsion_atom_site_label_2
_geom_torsion_atom_site_label_3
_geom_torsion_atom_site_label_4
_geom_torsion
C3 S1 C1 N1 0.05(16)
C3 S1 C1 N2 -178.88(18)
N1 C2 C3 C4 175.9(2)
C11 C2 C3 C4 -3.8(4)
N1 C2 C3 S1 -1.0(2)
C11 C2 C3 S1 179.30(18)
C1 S1 C3 C2 0.54(16)
C1 S1 C3 C4 -177.02(16)
C2 C3 C4 C5 96.2(3)
S1 C3 C4 C5 -87.0(2)
C3 C4 C5 C6 -6.9(3)
C3 C4 C5 C10 172.63(18)
C10 C5 C6 C7 0.4(3)
C4 C5 C6 C7 179.9(2)
C5 C6 C7 C8 -0.2(3)
C6 C7 C8 C9 0.5(3)
C6 C7 C8 Cl1 179.63(17)
C7 C8 C9 C10 -1.1(3)
Cl1 C8 C9 C10 179.78(16)
C8 C9 C10 C5 1.4(3)
C6 C5 C10 C9 -1.0(3)
C4 C5 C10 C9 179.46(19)
C3 C2 C11 C14 -10.1(3)
N1 C2 C11 C14 170.24(19)
C3 C2 C11 C13 110.3(2)
N1 C2 C11 C13 -69.4(2)
C3 C2 C11 C12 -130.7(2)
N1 C2 C11 C12 49.7(2)
N2 C1 N1 C2 178.26(18)
S1 C1 N1 C2 -0.6(2)
C3 C2 N1 C1 1.1(3)
C11 C2 N1 C1 -179.18(17)

loop_
_cod_related_entry_id
_cod_related_entry_database
_cod_related_entry_code
1 ChemSpider 24741159
